data_7251225
loop_
_publ_author_name
'Yang, Shaoxiong'
'Zhu, Yanren'
'Pu, Enfan'
'Jiang, Piaopiao'
'Li, Xiong'
'Zhang, Hongbin'
'Chen, Jingbo'

_publ_section_title
;
 Linear paired electrolysis enabled dearomative [3 + 2] cycloadditions of
 indoles and benzofurans with vinyl azides
;
_journal_issue 1
_journal_name_full 'Green Chemistry'
_journal_page_first 343
_journal_page_last 350
_journal_paper_doi 10.1039/D5GC04148A
_journal_volume 28
_journal_year 2026
_chemical_formula_moiety 'C27 H26 N2 O2'
_chemical_formula_sum 'C27 H26 N2 O2'
_chemical_formula_weight 410.50
_space_group_crystal_system monoclinic
_space_group_IT_number 15
_space_group_name_Hall '-C 2yc'
_space_group_name_H-M_alt 'C 1 2/c 1'
_atom_sites_solution_hydrogens geom
_atom_sites_solution_primary direct
_audit_creation_date 2025-05-19
_audit_creation_method
;
FinalCif V89 by Daniel Kratzert, Freiburg 2025,
https://dkratzert.de/finalcif.html
;
_audit_update_record
;
2025-06-07 deposited with the CCDC.	2025-10-30 downloaded from the CCDC.
;
_cell_angle_alpha 90
_cell_angle_beta 111.9950(10)
_cell_angle_gamma 90
_cell_formula_units_Z 8
_cell_length_a 23.3054(7)
_cell_length_b 9.0717(3)
_cell_length_c 21.5229(8)
_cell_measurement_reflns_used 9883
_cell_measurement_temperature 100.00
_cell_measurement_theta_max 28.31
_cell_measurement_theta_min 2.43
_cell_volume 4219.2(2)
_computing_cell_refinement 'SAINT V8.40B'
_computing_data_reduction 'SAINT V8.40B'
_computing_molecular_graphics 'Olex2 1.5 (Dolomanov et al., 2009)'
_computing_publication_material 'Olex2 1.5 (Dolomanov et al., 2009)'
_computing_structure_refinement 'SHELXL 2018/3 (Sheldrick, 2015)'
_computing_structure_solution 'SHELXT 2018/2 (Sheldrick, 2018)'
_diffrn_ambient_environment N~2~
_diffrn_ambient_temperature 100.00
_diffrn_detector CPAD
_diffrn_detector_area_resol_mean 7.41
_diffrn_detector_type 'Bruker PHOTON'
_diffrn_measured_fraction_theta_full 0.999
_diffrn_measured_fraction_theta_max 0.998
_diffrn_measurement_device 'three-circle diffractometer'
_diffrn_measurement_device_type 'Bruker D8 VENTURE dual wavelength Mo/Cu'
_diffrn_measurement_method '\w and \f scans'
_diffrn_measurement_specimen_support 'MiTeGen micromount'
_diffrn_radiation_monochromator 'mirror optics'
_diffrn_radiation_probe x-ray
_diffrn_radiation_type MoK\a
_diffrn_radiation_wavelength 0.71073
_diffrn_reflns_av_R_equivalents 0.0553
_diffrn_reflns_av_unetI/netI 0.0366
_diffrn_reflns_Laue_measured_fraction_full 0.999
_diffrn_reflns_Laue_measured_fraction_max 0.998
_diffrn_reflns_limit_h_max 30
_diffrn_reflns_limit_h_min -28
_diffrn_reflns_limit_k_max 10
_diffrn_reflns_limit_k_min -12
_diffrn_reflns_limit_l_max 28
_diffrn_reflns_limit_l_min -27
_diffrn_reflns_number 31646
_diffrn_reflns_point_group_measured_fraction_full 0.999
_diffrn_reflns_point_group_measured_fraction_max 0.998
_diffrn_reflns_theta_full 25.242
_diffrn_reflns_theta_max 28.326
_diffrn_reflns_theta_min 2.041
_diffrn_source 'microfocus sealed X-ray tube'
_diffrn_source_current 1.4
_diffrn_source_power 0.07
_diffrn_source_type 'Incoatec I\ms'
_diffrn_source_voltage 50.0
_diffrn_standards_number 0
_exptl_absorpt_coefficient_mu 0.082
_exptl_absorpt_correction_T_max 0.7457
_exptl_absorpt_correction_T_min 0.6304
_exptl_absorpt_correction_type multi-scan
_exptl_absorpt_process_details
;
SADABS-2016/2 (Bruker,2016/2) was used for absorption correction.
wR2(int) was 0.1181 before and 0.0633 after correction.
The Ratio of minimum to maximum transmission is 0.8454.
The \l/2 correction factor is Not present.
;
_exptl_crystal_colour colourless
_exptl_crystal_colour_primary colourless
_exptl_crystal_density_diffrn 1.292
_exptl_crystal_description block
_exptl_crystal_F_000 1744
_exptl_crystal_size_max 0.24
_exptl_crystal_size_mid 0.22
_exptl_crystal_size_min 0.18
_refine_diff_density_max 0.355
_refine_diff_density_min -0.260
_refine_diff_density_rms 0.049
_refine_ls_extinction_method none
_refine_ls_goodness_of_fit_ref 1.053
_refine_ls_hydrogen_treatment constr
_refine_ls_matrix_type full
_refine_ls_number_parameters 283
_refine_ls_number_reflns 5254
_refine_ls_number_restraints 0
_refine_ls_restrained_S_all 1.053
_refine_ls_R_factor_all 0.0623
_refine_ls_R_factor_gt 0.0460
_refine_ls_shift/su_max 0.001
_refine_ls_shift/su_mean 0.000
_refine_ls_structure_factor_coef Fsqd
_refine_ls_weighting_details 'w=1/[\s^2^(Fo^2^)+(0.0377P)^2^+4.8237P] where P=(Fo^2^+2Fc^2^)/3'
_refine_ls_weighting_scheme calc
_refine_ls_wR_factor_gt 0.0980
_refine_ls_wR_factor_ref 0.1073
_reflns_Friedel_coverage 0.000
_reflns_number_gt 4338
_reflns_number_total 5254
_reflns_threshold_expression 'I > 2\s(I)'
_cod_data_source_file d5gc04148a2.cif
_cod_data_source_block 1_CCDC1
_cod_depositor_comments 'Adding full bibliography for 7251224--7251227.cif.'
_cod_original_sg_symbol_H-M C2/c
_cod_database_code 7251225
_shelx_shelxl_version_number 2018/3
_olex2_refinement_description
;
1. Fixed Uiso
 At 1.2 times of:
  All C(H) groups, All C(H,H) groups
 At 1.5 times of:
  All C(H,H,H) groups
2.a Ternary CH refined with riding coordinates:
 C9(H9)
2.b Secondary CH2 refined with riding coordinates:
 C8(H8A,H8B)
2.c Aromatic/amide H refined with riding coordinates:
 C1(H1), C2(H2), C3(H3), C4(H4), C5(H5), C11(H11), C12(H12), C13(H13),
 C14(H14), C18(H18), C19(H19), C20(H20), C21(H21), C22(H22)
2.d Idealised Me refined as rotating group:
 C25(H25A,H25B,H25C), C26(H26A,H26B,H26C), C27(H27A,H27B,H27C)
;
_olex2_submission_special_instructions 'No special instructions were received'
_shelx_space_group_comment
;
The symmetry employed for this shelxl refinement is uniquely defined
by the following loop, which should always be used as a source of
symmetry information in preference to the above space-group names.
They are only intended as comments.
;
_shelx_estimated_absorpt_t_min 0.981
_shelx_estimated_absorpt_t_max 0.985
_olex2_diffrn_ambient_temperature_device 'Oxford Cryostream 800'

loop_
_space_group_symop_operation_xyz
'x, y, z'
'-x, y, -z+1/2'
'x+1/2, y+1/2, z'
'-x+1/2, y+1/2, -z+1/2'
'-x, -y, -z'
'x, -y, z-1/2'
'-x+1/2, -y+1/2, -z'
'x+1/2, -y+1/2, z-1/2'

loop_
_atom_site_label
_atom_site_type_symbol
_atom_site_fract_x
_atom_site_fract_y
_atom_site_fract_z
_atom_site_U_iso_or_equiv
_atom_site_adp_type
_atom_site_occupancy
_atom_site_site_symmetry_order
_atom_site_calc_flag
_atom_site_refinement_flags_posn
_atom_site_refinement_flags_adp
_atom_site_refinement_flags_occupancy
_atom_site_disorder_assembly
_atom_site_disorder_group
O1 O 0.70030(5) 0.48038(12) 0.49116(5) 0.0237(2) Uani 1 1 d . . . . .
O2 O 0.61515(4) 0.38732(10) 0.40813(4) 0.0156(2) Uani 1 1 d . . . . .
N1 N 0.60856(5) 0.49995(12) 0.27480(5) 0.0154(2) Uani 1 1 d . . . . .
N2 N 0.69281(5) 0.47587(12) 0.38235(5) 0.0150(2) Uani 1 1 d . . . . .
C1 C 0.50510(6) 0.64050(15) 0.17021(7) 0.0187(3) Uani 1 1 d . . . . .
H1 H 0.494117 0.562083 0.192855 0.022 Uiso 1 1 calc R U . . .
C2 C 0.45949(7) 0.73190(16) 0.12778(7) 0.0218(3) Uani 1 1 d . . . . .
H2 H 0.417340 0.715114 0.121040 0.026 Uiso 1 1 calc R U . . .
C3 C 0.47525(7) 0.84798(16) 0.09509(7) 0.0230(3) Uani 1 1 d . . . . .
H3 H 0.443950 0.911146 0.066535 0.028 Uiso 1 1 calc R U . . .
C4 C 0.53668(7) 0.87158(15) 0.10416(7) 0.0225(3) Uani 1 1 d . . . . .
H4 H 0.547485 0.951031 0.081911 0.027 Uiso 1 1 calc R U . . .
C5 C 0.58243(7) 0.77881(15) 0.14586(7) 0.0195(3) Uani 1 1 d . . . . .
H5 H 0.624385 0.793993 0.151353 0.023 Uiso 1 1 calc R U . . .
C6 C 0.56702(6) 0.66331(14) 0.17975(6) 0.0161(3) Uani 1 1 d . . . . .
C7 C 0.61594(6) 0.56762(14) 0.22605(6) 0.0156(3) Uani 1 1 d . . . . .
C8 C 0.67698(6) 0.54233(16) 0.21795(7) 0.0183(3) Uani 1 1 d . . . . .
H8A H 0.697579 0.636845 0.216258 0.022 Uiso 1 1 calc R U . . .
H8B H 0.671197 0.484961 0.176911 0.022 Uiso 1 1 calc R U . . .
C9 C 0.71410(6) 0.45445(14) 0.28132(6) 0.0158(3) Uani 1 1 d . . . . .
H9 H 0.732428 0.363303 0.270203 0.019 Uiso 1 1 calc R U . . .
C10 C 0.76201(6) 0.54361(14) 0.33458(7) 0.0158(3) Uani 1 1 d . . . . .
C11 C 0.81420(6) 0.61152(16) 0.33166(7) 0.0197(3) Uani 1 1 d . . . . .
H11 H 0.824364 0.601941 0.293026 0.024 Uiso 1 1 calc R U . . .
C12 C 0.85155(6) 0.69430(16) 0.38662(7) 0.0228(3) Uani 1 1 d . . . . .
H12 H 0.887442 0.741988 0.385500 0.027 Uiso 1 1 calc R U . . .
C13 C 0.83633(6) 0.70708(15) 0.44292(7) 0.0213(3) Uani 1 1 d . . . . .
H13 H 0.861824 0.765043 0.479650 0.026 Uiso 1 1 calc R U . . .
C14 C 0.78460(6) 0.63697(14) 0.44685(7) 0.0178(3) Uani 1 1 d . . . . .
H14 H 0.774823 0.645018 0.485787 0.021 Uiso 1 1 calc R U . . .
C15 C 0.74775(6) 0.55473(14) 0.39175(6) 0.0147(3) Uani 1 1 d . . . . .
C16 C 0.66493(6) 0.41608(14) 0.31299(6) 0.0140(3) Uani 1 1 d . . . . .
C17 C 0.65330(6) 0.25090(14) 0.31334(6) 0.0142(2) Uani 1 1 d . . . . .
C18 C 0.59745(6) 0.18768(15) 0.27302(7) 0.0174(3) Uani 1 1 d . . . . .
H18 H 0.564130 0.248534 0.246434 0.021 Uiso 1 1 calc R U . . .
C19 C 0.59027(7) 0.03472(16) 0.27155(7) 0.0221(3) Uani 1 1 d . . . . .
H19 H 0.552035 -0.008251 0.243919 0.027 Uiso 1 1 calc R U . . .
C20 C 0.63877(7) -0.05471(16) 0.31030(7) 0.0239(3) Uani 1 1 d . . . . .
H20 H 0.633817 -0.158760 0.308777 0.029 Uiso 1 1 calc R U . . .
C21 C 0.69445(7) 0.00751(16) 0.35123(7) 0.0226(3) Uani 1 1 d . . . . .
H21 H 0.727529 -0.053466 0.378227 0.027 Uiso 1 1 calc R U . . .
C22 C 0.70154(7) 0.16013(15) 0.35247(7) 0.0188(3) Uani 1 1 d . . . . .
H22 H 0.739732 0.202840 0.380349 0.023 Uiso 1 1 calc R U . . .
C23 C 0.67141(6) 0.44923(14) 0.43292(6) 0.0157(3) Uani 1 1 d . . . . .
C24 C 0.59015(6) 0.31627(15) 0.45473(6) 0.0166(3) Uani 1 1 d . . . . .
C25 C 0.52825(6) 0.25732(16) 0.40688(7) 0.0217(3) Uani 1 1 d . . . . .
H25A H 0.502282 0.339598 0.382529 0.033 Uiso 1 1 calc R U . . .
H25B H 0.507478 0.204925 0.432379 0.033 Uiso 1 1 calc R U . . .
H25C H 0.535110 0.189470 0.374908 0.033 Uiso 1 1 calc R U . . .
C26 C 0.63308(7) 0.19100(15) 0.49075(7) 0.0212(3) Uani 1 1 d . . . . .
H26A H 0.639024 0.124727 0.457702 0.032 Uiso 1 1 calc R U . . .
H26B H 0.614735 0.136093 0.517931 0.032 Uiso 1 1 calc R U . . .
H26C H 0.673142 0.231444 0.519830 0.032 Uiso 1 1 calc R U . . .
C27 C 0.58028(7) 0.42866(16) 0.50232(7) 0.0221(3) Uani 1 1 d . . . . .
H27A H 0.620464 0.459542 0.535224 0.033 Uiso 1 1 calc R U . . .
H27B H 0.555601 0.384146 0.525587 0.033 Uiso 1 1 calc R U . . .
H27C H 0.558413 0.514629 0.476768 0.033 Uiso 1 1 calc R U . . .

loop_
_atom_site_aniso_label
_atom_site_aniso_U_11
_atom_site_aniso_U_22
_atom_site_aniso_U_33
_atom_site_aniso_U_23
_atom_site_aniso_U_13
_atom_site_aniso_U_12
O1 0.0245(5) 0.0309(6) 0.0155(5) -0.0056(4) 0.0072(4) -0.0101(4)
O2 0.0145(4) 0.0185(4) 0.0150(4) 0.0003(3) 0.0070(4) -0.0028(4)
N1 0.0155(5) 0.0147(5) 0.0158(5) -0.0002(4) 0.0055(4) 0.0006(4)
N2 0.0144(5) 0.0167(5) 0.0138(5) -0.0034(4) 0.0054(4) -0.0036(4)
C1 0.0220(7) 0.0171(6) 0.0168(6) -0.0014(5) 0.0070(5) -0.0009(5)
C2 0.0198(7) 0.0214(7) 0.0209(7) -0.0036(5) 0.0041(5) 0.0019(6)
C3 0.0280(8) 0.0174(6) 0.0188(7) -0.0017(5) 0.0032(6) 0.0064(6)
C4 0.0325(8) 0.0160(6) 0.0203(7) 0.0016(5) 0.0112(6) 0.0026(6)
C5 0.0238(7) 0.0172(6) 0.0184(6) -0.0013(5) 0.0091(5) 0.0003(6)
C6 0.0196(6) 0.0154(6) 0.0130(6) -0.0030(5) 0.0058(5) 0.0009(5)
C7 0.0170(6) 0.0152(6) 0.0144(6) -0.0023(5) 0.0057(5) -0.0011(5)
C8 0.0170(6) 0.0234(7) 0.0151(6) 0.0008(5) 0.0068(5) -0.0017(5)
C9 0.0155(6) 0.0166(6) 0.0174(6) -0.0006(5) 0.0086(5) -0.0005(5)
C10 0.0131(6) 0.0149(6) 0.0189(6) 0.0021(5) 0.0053(5) 0.0022(5)
C11 0.0161(6) 0.0214(7) 0.0229(7) 0.0053(5) 0.0087(5) 0.0012(6)
C12 0.0144(6) 0.0209(7) 0.0315(8) 0.0047(6) 0.0068(6) -0.0027(6)
C13 0.0166(7) 0.0165(6) 0.0257(7) 0.0004(5) 0.0020(5) -0.0028(5)
C14 0.0173(6) 0.0143(6) 0.0201(6) 0.0000(5) 0.0051(5) 0.0002(5)
C15 0.0125(6) 0.0119(5) 0.0195(6) 0.0019(5) 0.0059(5) 0.0005(5)
C16 0.0141(6) 0.0151(6) 0.0133(6) -0.0016(5) 0.0055(5) -0.0008(5)
C17 0.0162(6) 0.0155(6) 0.0129(6) -0.0019(5) 0.0077(5) -0.0013(5)
C18 0.0169(6) 0.0195(6) 0.0170(6) -0.0029(5) 0.0078(5) -0.0005(5)
C19 0.0231(7) 0.0232(7) 0.0235(7) -0.0086(6) 0.0126(6) -0.0081(6)
C20 0.0365(8) 0.0154(6) 0.0257(7) -0.0034(5) 0.0182(6) -0.0046(6)
C21 0.0313(8) 0.0185(6) 0.0189(7) 0.0023(5) 0.0105(6) 0.0044(6)
C22 0.0202(7) 0.0185(6) 0.0156(6) -0.0013(5) 0.0043(5) -0.0005(5)
C23 0.0159(6) 0.0143(6) 0.0175(6) -0.0013(5) 0.0072(5) -0.0002(5)
C24 0.0182(6) 0.0167(6) 0.0171(6) 0.0021(5) 0.0093(5) -0.0027(5)
C25 0.0175(7) 0.0224(7) 0.0248(7) 0.0015(5) 0.0075(5) -0.0041(6)
C26 0.0224(7) 0.0189(6) 0.0220(7) 0.0027(5) 0.0081(6) -0.0003(6)
C27 0.0287(8) 0.0200(7) 0.0240(7) -0.0001(5) 0.0172(6) -0.0012(6)

loop_
_atom_type_symbol
_atom_type_description
_atom_type_scat_dispersion_real
_atom_type_scat_dispersion_imag
_atom_type_scat_source
C C 0.0033 0.0016 'International Tables Vol C Tables 4.2.6.8 and 6.1.1.4'
H H 0.0000 0.0000 'International Tables Vol C Tables 4.2.6.8 and 6.1.1.4'
N N 0.0061 0.0033 'International Tables Vol C Tables 4.2.6.8 and 6.1.1.4'
O O 0.0106 0.0060 'International Tables Vol C Tables 4.2.6.8 and 6.1.1.4'

loop_
_geom_angle_atom_site_label_1
_geom_angle_atom_site_label_2
_geom_angle_atom_site_label_3
_geom_angle
_geom_angle_site_symmetry_1
_geom_angle_site_symmetry_3
_geom_angle_publ_flag
C23 O2 C24 119.12(10) . . ?
C7 N1 C16 109.82(11) . . ?
C15 N2 C16 111.07(10) . . ?
C23 N2 C15 123.52(11) . . ?
C23 N2 C16 125.22(11) . . ?
C2 C1 H1 119.9 . . ?
C2 C1 C6 120.24(13) . . ?
C6 C1 H1 119.9 . . ?
C1 C2 H2 119.9 . . ?
C1 C2 C3 120.23(14) . . ?
C3 C2 H2 119.9 . . ?
C2 C3 H3 120.0 . . ?
C4 C3 C2 120.01(13) . . ?
C4 C3 H3 120.0 . . ?
C3 C4 H4 120.0 . . ?
C3 C4 C5 119.92(13) . . ?
C5 C4 H4 120.0 . . ?
C4 C5 H5 119.8 . . ?
C4 C5 C6 120.37(13) . . ?
C6 C5 H5 119.8 . . ?
C1 C6 C5 119.22(12) . . ?
C1 C6 C7 120.34(12) . . ?
C5 C6 C7 120.43(12) . . ?
N1 C7 C6 121.72(12) . . ?
N1 C7 C8 116.20(12) . . ?
C6 C7 C8 122.07(11) . . ?
C7 C8 H8A 111.3 . . ?
C7 C8 H8B 111.3 . . ?
C7 C8 C9 102.56(10) . . ?
H8A C8 H8B 109.2 . . ?
C9 C8 H8A 111.3 . . ?
C9 C8 H8B 111.3 . . ?
C8 C9 H9 111.5 . . ?
C8 C9 C16 103.87(10) . . ?
C10 C9 C8 114.11(11) . . ?
C10 C9 H9 111.5 . . ?
C10 C9 C16 104.00(10) . . ?
C16 C9 H9 111.5 . . ?
C11 C10 C9 128.24(12) . . ?
C11 C10 C15 120.77(13) . . ?
C15 C10 C9 110.98(11) . . ?
C10 C11 H11 120.7 . . ?
C10 C11 C12 118.68(13) . . ?
C12 C11 H11 120.7 . . ?
C11 C12 H12 119.9 . . ?
C13 C12 C11 120.14(13) . . ?
C13 C12 H12 119.9 . . ?
C12 C13 H13 119.2 . . ?
C12 C13 C14 121.62(13) . . ?
C14 C13 H13 119.2 . . ?
C13 C14 H14 121.2 . . ?
C15 C14 C13 117.69(13) . . ?
C15 C14 H14 121.2 . . ?
C10 C15 N2 109.87(11) . . ?
C14 C15 N2 129.04(12) . . ?
C14 C15 C10 121.07(12) . . ?
N1 C16 N2 109.52(10) . . ?
N1 C16 C9 106.58(10) . . ?
N1 C16 C17 112.80(10) . . ?
N2 C16 C9 103.77(10) . . ?
N2 C16 C17 111.41(10) . . ?
C17 C16 C9 112.26(10) . . ?
C18 C17 C16 121.99(12) . . ?
C18 C17 C22 119.25(12) . . ?
C22 C17 C16 118.65(11) . . ?
C17 C18 H18 120.0 . . ?
C17 C18 C19 120.05(13) . . ?
C19 C18 H18 120.0 . . ?
C18 C19 H19 119.9 . . ?
C20 C19 C18 120.23(13) . . ?
C20 C19 H19 119.9 . . ?
C19 C20 H20 119.9 . . ?
C21 C20 C19 120.12(13) . . ?
C21 C20 H20 119.9 . . ?
C20 C21 H21 120.2 . . ?
C20 C21 C22 119.52(13) . . ?
C22 C21 H21 120.2 . . ?
C17 C22 H22 119.6 . . ?
C21 C22 C17 120.83(13) . . ?
C21 C22 H22 119.6 . . ?
O1 C23 O2 126.19(12) . . ?
O1 C23 N2 123.39(12) . . ?
O2 C23 N2 110.42(11) . . ?
O2 C24 C25 102.01(10) . . ?
O2 C24 C26 108.64(10) . . ?
O2 C24 C27 111.14(10) . . ?
C25 C24 C27 110.30(12) . . ?
C26 C24 C25 111.00(11) . . ?
C26 C24 C27 113.20(11) . . ?
C24 C25 H25A 109.5 . . ?
C24 C25 H25B 109.5 . . ?
C24 C25 H25C 109.5 . . ?
H25A C25 H25B 109.5 . . ?
H25A C25 H25C 109.5 . . ?
H25B C25 H25C 109.5 . . ?
C24 C26 H26A 109.5 . . ?
C24 C26 H26B 109.5 . . ?
C24 C26 H26C 109.5 . . ?
H26A C26 H26B 109.5 . . ?
H26A C26 H26C 109.5 . . ?
H26B C26 H26C 109.5 . . ?
C24 C27 H27A 109.5 . . ?
C24 C27 H27B 109.5 . . ?
C24 C27 H27C 109.5 . . ?
H27A C27 H27B 109.5 . . ?
H27A C27 H27C 109.5 . . ?
H27B C27 H27C 109.5 . . ?

loop_
_geom_bond_atom_site_label_1
_geom_bond_atom_site_label_2
_geom_bond_distance
_geom_bond_site_symmetry_2
_geom_bond_publ_flag
O1 C23 1.2134(16) . ?
O2 C23 1.3399(16) . ?
O2 C24 1.4828(15) . ?
N1 C7 1.2817(17) . ?
N1 C16 1.4735(16) . ?
N2 C15 1.4134(17) . ?
N2 C16 1.4894(16) . ?
N2 C23 1.3778(17) . ?
C1 H1 0.9500 . ?
C1 C2 1.3871(19) . ?
C1 C6 1.3948(19) . ?
C2 H2 0.9500 . ?
C2 C3 1.390(2) . ?
C3 H3 0.9500 . ?
C3 C4 1.387(2) . ?
C4 H4 0.9500 . ?
C4 C5 1.391(2) . ?
C5 H5 0.9500 . ?
C5 C6 1.3983(19) . ?
C6 C7 1.4817(18) . ?
C7 C8 1.5140(18) . ?
C8 H8A 0.9900 . ?
C8 H8B 0.9900 . ?
C8 C9 1.5362(18) . ?
C9 H9 1.0000 . ?
C9 C10 1.5021(18) . ?
C9 C16 1.5761(18) . ?
C10 C11 1.3857(19) . ?
C10 C15 1.3932(18) . ?
C11 H11 0.9500 . ?
C11 C12 1.396(2) . ?
C12 H12 0.9500 . ?
C12 C13 1.389(2) . ?
C13 H13 0.9500 . ?
C13 C14 1.393(2) . ?
C14 H14 0.9500 . ?
C14 C15 1.3921(18) . ?
C16 C17 1.5233(17) . ?
C17 C18 1.3892(18) . ?
C17 C22 1.3935(18) . ?
C18 H18 0.9500 . ?
C18 C19 1.3966(19) . ?
C19 H19 0.9500 . ?
C19 C20 1.388(2) . ?
C20 H20 0.9500 . ?
C20 C21 1.386(2) . ?
C21 H21 0.9500 . ?
C21 C22 1.3934(19) . ?
C22 H22 0.9500 . ?
C24 C25 1.5215(19) . ?
C24 C26 1.5206(19) . ?
C24 C27 1.5224(19) . ?
C25 H25A 0.9800 . ?
C25 H25B 0.9800 . ?
C25 H25C 0.9800 . ?
C26 H26A 0.9800 . ?
C26 H26B 0.9800 . ?
C26 H26C 0.9800 . ?
C27 H27A 0.9800 . ?
C27 H27B 0.9800 . ?
C27 H27C 0.9800 . ?

loop_
_geom_torsion_atom_site_label_1
_geom_torsion_atom_site_label_2
_geom_torsion_atom_site_label_3
_geom_torsion_atom_site_label_4
_geom_torsion
_geom_torsion_site_symmetry_1
_geom_torsion_site_symmetry_2
_geom_torsion_site_symmetry_3
_geom_torsion_site_symmetry_4
_geom_torsion_publ_flag
N1 C7 C8 C9 -7.74(15) . . . . ?
N1 C16 C17 C18 9.30(17) . . . . ?
N1 C16 C17 C22 -174.49(11) . . . . ?
N2 C16 C17 C18 132.95(12) . . . . ?
N2 C16 C17 C22 -50.83(15) . . . . ?
C1 C2 C3 C4 0.8(2) . . . . ?
C1 C6 C7 N1 -25.09(19) . . . . ?
C1 C6 C7 C8 153.99(12) . . . . ?
C2 C1 C6 C5 -0.26(19) . . . . ?
C2 C1 C6 C7 178.82(12) . . . . ?
C2 C3 C4 C5 0.1(2) . . . . ?
C3 C4 C5 C6 -1.2(2) . . . . ?
C4 C5 C6 C1 1.24(19) . . . . ?
C4 C5 C6 C7 -177.84(12) . . . . ?
C5 C6 C7 N1 153.98(13) . . . . ?
C5 C6 C7 C8 -26.94(18) . . . . ?
C6 C1 C2 C3 -0.8(2) . . . . ?
C6 C7 C8 C9 173.13(11) . . . . ?
C7 N1 C16 N2 116.16(12) . . . . ?
C7 N1 C16 C9 4.50(14) . . . . ?
C7 N1 C16 C17 -119.15(12) . . . . ?
C7 C8 C9 C10 -103.22(12) . . . . ?
C7 C8 C9 C16 9.33(13) . . . . ?
C8 C9 C10 C11 -64.21(18) . . . . ?
C8 C9 C10 C15 114.91(13) . . . . ?
C8 C9 C16 N1 -8.82(13) . . . . ?
C8 C9 C16 N2 -124.42(11) . . . . ?
C8 C9 C16 C17 115.16(12) . . . . ?
C9 C10 C11 C12 177.59(13) . . . . ?
C9 C10 C15 N2 1.06(15) . . . . ?
C9 C10 C15 C14 -177.69(11) . . . . ?
C9 C16 C17 C18 -111.15(13) . . . . ?
C9 C16 C17 C22 65.07(15) . . . . ?
C10 C9 C16 N1 110.86(11) . . . . ?
C10 C9 C16 N2 -4.73(12) . . . . ?
C10 C9 C16 C17 -125.16(11) . . . . ?
C10 C11 C12 C13 0.2(2) . . . . ?
C11 C10 C15 N2 -179.74(12) . . . . ?
C11 C10 C15 C14 1.5(2) . . . . ?
C11 C12 C13 C14 1.0(2) . . . . ?
C12 C13 C14 C15 -0.9(2) . . . . ?
C13 C14 C15 N2 -178.78(13) . . . . ?
C13 C14 C15 C10 -0.30(19) . . . . ?
C15 N2 C16 N1 -107.80(12) . . . . ?
C15 N2 C16 C9 5.70(13) . . . . ?
C15 N2 C16 C17 126.70(11) . . . . ?
C15 N2 C23 O1 -6.3(2) . . . . ?
C15 N2 C23 O2 172.92(11) . . . . ?
C15 C10 C11 C12 -1.5(2) . . . . ?
C16 N1 C7 C6 -178.80(11) . . . . ?
C16 N1 C7 C8 2.07(15) . . . . ?
C16 N2 C15 C10 -4.45(14) . . . . ?
C16 N2 C15 C14 174.17(13) . . . . ?
C16 N2 C23 O1 168.28(12) . . . . ?
C16 N2 C23 O2 -12.53(17) . . . . ?
C16 C9 C10 C11 -176.69(13) . . . . ?
C16 C9 C10 C15 2.44(14) . . . . ?
C16 C17 C18 C19 175.63(12) . . . . ?
C16 C17 C22 C21 -175.91(12) . . . . ?
C17 C18 C19 C20 0.0(2) . . . . ?
C18 C17 C22 C21 0.41(19) . . . . ?
C18 C19 C20 C21 0.7(2) . . . . ?
C19 C20 C21 C22 -0.8(2) . . . . ?
C20 C21 C22 C17 0.3(2) . . . . ?
C22 C17 C18 C19 -0.56(19) . . . . ?
C23 O2 C24 C25 -178.06(11) . . . . ?
C23 O2 C24 C26 -60.77(14) . . . . ?
C23 O2 C24 C27 64.40(15) . . . . ?
C23 N2 C15 C10 170.78(12) . . . . ?
C23 N2 C15 C14 -10.6(2) . . . . ?
C23 N2 C16 N1 77.06(15) . . . . ?
C23 N2 C16 C9 -169.44(12) . . . . ?
C23 N2 C16 C17 -48.44(16) . . . . ?
C24 O2 C23 O1 -15.78(19) . . . . ?
C24 O2 C23 N2 165.06(10) . . . . ?
